data_7119300
loop_
_publ_author_name
'Raut, Ravindra K.'
'Majumdar, Moumita'

_publ_section_title
;
 Direct coordination of a germanium(ii) dicationic center to transition
 metals.
;
_journal_issue 9
_journal_name_full 'Chemical communications (Cambridge, England)'
_journal_page_first 1467
_journal_page_last 1469
_journal_paper_doi 10.1039/c6cc09525a
_journal_volume 53
_journal_year 2017
_chemical_formula_moiety 'C16 H18 Cl Ge N4, Cl3 Ge'
_chemical_formula_sum 'C16 H18 Cl4 Ge2 N4'
_chemical_formula_weight 553.32
_space_group_crystal_system triclinic
_space_group_IT_number 2
_space_group_name_Hall '-P 1'
_space_group_name_H-M_alt 'P -1'
_symmetry_space_group_name_Hall '-P 1'
_symmetry_space_group_name_H-M 'P -1'
_atom_sites_solution_hydrogens geom
_atom_sites_solution_primary direct
_atom_sites_solution_secondary difmap
_audit_creation_method SHELXL-2014/7
_audit_update_record
;
2016-11-28 deposited with the CCDC.
2017-01-03 downloaded from the CCDC.
;
_cell_angle_alpha 90.296(7)
_cell_angle_beta 93.135(8)
_cell_angle_gamma 107.603(7)
_cell_formula_units_Z 2
_cell_length_a 8.872(3)
_cell_length_b 10.214(4)
_cell_length_c 12.585(5)
_cell_measurement_reflns_used 8548
_cell_measurement_temperature 100(2)
_cell_measurement_theta_max 27.86
_cell_measurement_theta_min 2.41
_cell_volume 1085.1(7)
_computing_cell_refinement 'Bruker SAINT'
_computing_data_collection 'Bruker APEX2'
_computing_data_reduction 'Bruker SAINT'
_computing_molecular_graphics 'Bruker SHELXTL'
_computing_publication_material 'Bruker SHELXTL'
_computing_structure_refinement 'SHELXL-2014 (Sheldrick 2014)'
_computing_structure_solution 'SHELXS-97 (Sheldrick 2008)'
_diffrn_ambient_temperature 100(2)
_diffrn_measured_fraction_theta_full 1.000
_diffrn_measured_fraction_theta_max 0.993
_diffrn_measurement_device_type 'Bruker APEX-II CCD'
_diffrn_measurement_method '\f and \w scans'
_diffrn_radiation_type MoK\a
_diffrn_radiation_wavelength 0.71073
_diffrn_reflns_av_R_equivalents 0.0577
_diffrn_reflns_av_unetI/netI 0.0453
_diffrn_reflns_Laue_measured_fraction_full 1.000
_diffrn_reflns_Laue_measured_fraction_max 0.993
_diffrn_reflns_limit_h_max 11
_diffrn_reflns_limit_h_min -12
_diffrn_reflns_limit_k_max 13
_diffrn_reflns_limit_k_min -6
_diffrn_reflns_limit_l_max 17
_diffrn_reflns_limit_l_min -17
_diffrn_reflns_number 21205
_diffrn_reflns_point_group_measured_fraction_full 1.000
_diffrn_reflns_point_group_measured_fraction_max 0.993
_diffrn_reflns_theta_full 25.242
_diffrn_reflns_theta_max 29.140
_diffrn_reflns_theta_min 1.621
_diffrn_source 'fine-focused sealed tube'
_exptl_absorpt_coefficient_mu 3.271
_exptl_absorpt_correction_T_max 0.340
_exptl_absorpt_correction_T_min 0.300
_exptl_absorpt_correction_type multi-scan
_exptl_absorpt_process_details 'SADABS;Universitat Gottingen,1997'
_exptl_crystal_colour orange
_exptl_crystal_density_diffrn 1.694
_exptl_crystal_density_method 'not measured'
_exptl_crystal_description 'needle shape'
_exptl_crystal_F_000 548
_exptl_crystal_size_max 0.38
_exptl_crystal_size_mid 0.32
_exptl_crystal_size_min 0.25
_refine_diff_density_max 0.390
_refine_diff_density_min -0.468
_refine_diff_density_rms 0.081
_refine_ls_extinction_method none
_refine_ls_goodness_of_fit_ref 1.097
_refine_ls_hydrogen_treatment constr
_refine_ls_matrix_type full
_refine_ls_number_parameters 237
_refine_ls_number_reflns 5806
_refine_ls_number_restraints 0
_refine_ls_restrained_S_all 1.097
_refine_ls_R_factor_all 0.0476
_refine_ls_R_factor_gt 0.0340
_refine_ls_shift/su_max 0.000
_refine_ls_shift/su_mean 0.000
_refine_ls_structure_factor_coef Fsqd
_refine_ls_weighting_details 'w=1/[\s^2^(Fo^2^)+(0.0423P)^2^] where P=(Fo^2^+2Fc^2^)/3'
_refine_ls_weighting_scheme calc
_refine_ls_wR_factor_gt 0.0884
_refine_ls_wR_factor_ref 0.0949
_reflns_Friedel_coverage 0.000
_reflns_number_gt 4506
_reflns_number_total 5806
_reflns_threshold_expression 'I > 2\s(I)'
_cod_data_source_file c6cc09525a2.cif
_cod_data_source_block CompoundLGeClGeCl3
_cod_depositor_comments 'Adding full bibliography for 7119297--7119301.cif.'
_cod_database_code 7119300
_shelx_shelxl_version_number 2014/7
_shelx_space_group_comment
;
The symmetry employed for this shelxl refinement is uniquely defined
by the following loop, which should always be used as a source of
symmetry information in preference to the above space-group names.
They are only intended as comments.
;

loop_
_space_group_symop_operation_xyz
'x, y, z'
'-x, -y, -z'

loop_
_atom_site_label
_atom_site_type_symbol
_atom_site_fract_x
_atom_site_fract_y
_atom_site_fract_z
_atom_site_U_iso_or_equiv
_atom_site_adp_type
_atom_site_occupancy
_atom_site_site_symmetry_order
_atom_site_calc_flag
_atom_site_refinement_flags_posn
_atom_site_refinement_flags_adp
Ge1 Ge 0.41685(3) 0.49036(2) 0.33619(2) 0.04407(8) Uani 1 1 d . .
Ge2 Ge 0.11426(3) 0.08002(2) 0.17679(2) 0.05418(9) Uani 1 1 d . .
Cl1 Cl 0.19332(7) 0.43419(6) 0.22632(5) 0.05232(14) Uani 1 1 d . .
Cl2 Cl -0.11743(8) 0.03044(7) 0.26341(7) 0.0706(2) Uani 1 1 d . .
Cl3 Cl 0.27277(9) 0.07264(7) 0.32999(6) 0.0726(2) Uani 1 1 d . .
Cl4 Cl 0.09033(9) -0.14327(7) 0.12130(7) 0.0805(2) Uani 1 1 d . .
N2 N 0.3773(2) 0.67257(16) 0.40444(15) 0.0447(4) Uani 1 1 d . .
N1 N 0.5175(2) 0.65356(17) 0.21992(15) 0.0465(4) Uani 1 1 d . .
N3 N 0.2284(2) 0.42972(18) 0.47637(15) 0.0466(4) Uani 1 1 d . .
N4 N 0.5608(2) 0.4079(2) 0.18121(15) 0.0504(4) Uani 1 1 d . .
C7 C 0.2173(2) 0.5389(2) 0.53264(16) 0.0418(5) Uani 1 1 d . .
C5 C 0.3037(2) 0.6741(2) 0.48933(18) 0.0446(5) Uani 1 1 d . .
C12 C 0.6409(2) 0.5151(2) 0.12552(17) 0.0468(5) Uani 1 1 d . .
C3 C 0.5989(3) 0.6447(2) 0.13970(18) 0.0457(5) Uani 1 1 d . .
C8 C 0.1311(3) 0.5230(3) 0.62341(18) 0.0525(5) Uani 1 1 d . .
H8 H 0.1220 0.5994 0.6598 0.063 Uiso 1 1 calc R U
C11 C 0.1567(3) 0.3032(2) 0.5106(2) 0.0584(6) Uani 1 1 d . .
H11 H 0.1631 0.2276 0.4717 0.070 Uiso 1 1 calc R U
C1 C 0.4705(3) 0.8000(2) 0.3578(2) 0.0577(6) Uani 1 1 d . .
H1A H 0.5782 0.8268 0.3891 0.069 Uiso 1 1 calc R U
H1B H 0.4250 0.8730 0.3723 0.069 Uiso 1 1 calc R U
C9 C 0.0600(3) 0.3933(3) 0.6585(2) 0.0609(6) Uani 1 1 d . .
H9 H 0.0033 0.3809 0.7196 0.073 Uiso 1 1 calc R U
C2 C 0.4712(3) 0.7780(2) 0.2392(2) 0.0586(6) Uani 1 1 d . .
H2A H 0.3666 0.7671 0.2061 0.070 Uiso 1 1 calc R U
H2B H 0.5456 0.8567 0.2086 0.070 Uiso 1 1 calc R U
C13 C 0.7575(3) 0.5070(3) 0.0579(2) 0.0655(7) Uani 1 1 d . .
H13 H 0.8106 0.5827 0.0192 0.079 Uiso 1 1 calc R U
C16 C 0.5965(3) 0.2897(3) 0.1730(2) 0.0597(6) Uani 1 1 d . .
H16 H 0.5415 0.2153 0.2121 0.072 Uiso 1 1 calc R U
C10 C 0.0731(3) 0.2815(3) 0.6025(2) 0.0631(7) Uani 1 1 d . .
H10 H 0.0269 0.1929 0.6258 0.076 Uiso 1 1 calc R U
C6 C 0.3057(3) 0.8046(3) 0.5463(2) 0.0626(7) Uani 1 1 d . .
H6A H 0.4086 0.8460 0.5809 0.094 Uiso 1 1 calc R U
H6B H 0.2274 0.7839 0.5985 0.094 Uiso 1 1 calc R U
H6C H 0.2826 0.8670 0.4959 0.094 Uiso 1 1 calc R U
C15 C 0.7128(3) 0.2741(3) 0.1079(2) 0.0678(7) Uani 1 1 d . .
H15 H 0.7355 0.1911 0.1042 0.081 Uiso 1 1 calc R U
C4 C 0.6535(3) 0.7572(3) 0.0616(2) 0.0646(7) Uani 1 1 d . .
H4A H 0.5780 0.8074 0.0545 0.097 Uiso 1 1 calc R U
H4B H 0.6627 0.7179 -0.0063 0.097 Uiso 1 1 calc R U
H4C H 0.7547 0.8182 0.0865 0.097 Uiso 1 1 calc R U
C14 C 0.7930(3) 0.3843(3) 0.0496(3) 0.0767(9) Uani 1 1 d . .
H14 H 0.8702 0.3765 0.0050 0.092 Uiso 1 1 calc R U

loop_
_atom_site_aniso_label
_atom_site_aniso_U_11
_atom_site_aniso_U_22
_atom_site_aniso_U_33
_atom_site_aniso_U_23
_atom_site_aniso_U_13
_atom_site_aniso_U_12
Ge1 0.04353(15) 0.04498(12) 0.04777(15) -0.00078(9) 0.00186(11) 0.01968(10)
Ge2 0.05916(18) 0.04761(13) 0.05520(18) 0.00455(11) 0.01225(13) 0.01375(12)
Cl1 0.0464(3) 0.0564(3) 0.0522(3) -0.0018(2) -0.0002(3) 0.0133(2)
Cl2 0.0596(4) 0.0720(4) 0.0889(5) -0.0031(3) 0.0174(4) 0.0308(3)
Cl3 0.0641(4) 0.0733(4) 0.0818(5) -0.0051(3) -0.0068(4) 0.0252(3)
Cl4 0.0765(5) 0.0710(4) 0.1000(6) -0.0296(4) 0.0085(4) 0.0311(4)
N2 0.0390(10) 0.0412(8) 0.0550(11) -0.0041(7) 0.0071(8) 0.0132(7)
N1 0.0383(10) 0.0508(9) 0.0525(11) 0.0068(8) 0.0097(8) 0.0152(8)
N3 0.0441(11) 0.0513(9) 0.0464(11) 0.0007(8) 0.0064(8) 0.0169(8)
N4 0.0460(11) 0.0670(11) 0.0427(11) 0.0021(9) 0.0058(9) 0.0232(9)
C7 0.0336(11) 0.0560(11) 0.0368(11) -0.0044(9) -0.0032(9) 0.0161(9)
C5 0.0359(11) 0.0535(11) 0.0464(12) -0.0126(9) -0.0058(9) 0.0180(9)
C12 0.0326(11) 0.0679(13) 0.0362(11) -0.0056(10) 0.0001(9) 0.0100(10)
C3 0.0313(11) 0.0605(12) 0.0408(12) 0.0042(9) -0.0003(9) 0.0075(9)
C8 0.0413(13) 0.0769(14) 0.0408(12) -0.0067(11) -0.0001(10) 0.0209(11)
C11 0.0645(16) 0.0530(12) 0.0614(16) 0.0080(11) 0.0122(13) 0.0215(11)
C1 0.0501(14) 0.0408(10) 0.0826(19) -0.0017(11) 0.0147(13) 0.0124(10)
C9 0.0488(15) 0.0940(18) 0.0411(13) 0.0114(12) 0.0072(11) 0.0226(13)
C2 0.0529(15) 0.0509(11) 0.0783(19) 0.0183(11) 0.0191(13) 0.0222(11)
C13 0.0472(15) 0.0837(17) 0.0592(16) -0.0150(13) 0.0177(12) 0.0082(13)
C16 0.0615(16) 0.0740(15) 0.0506(15) 0.0010(12) 0.0008(12) 0.0317(13)
C10 0.0523(16) 0.0708(15) 0.0657(17) 0.0216(13) 0.0076(13) 0.0170(12)
C6 0.0658(17) 0.0598(13) 0.0618(16) -0.0211(12) 0.0013(13) 0.0190(12)
C15 0.0592(17) 0.0861(18) 0.0685(18) -0.0200(15) -0.0035(14) 0.0390(15)
C4 0.0642(17) 0.0751(15) 0.0451(14) 0.0132(12) 0.0093(13) 0.0061(13)
C14 0.0580(18) 0.095(2) 0.079(2) -0.0238(17) 0.0208(15) 0.0241(16)

loop_
_atom_type_symbol
_atom_type_description
_atom_type_scat_dispersion_real
_atom_type_scat_dispersion_imag
_atom_type_scat_source
C C 0.0033 0.0016 'International Tables Vol C Tables 4.2.6.8 and 6.1.1.4'
H H 0.0000 0.0000 'International Tables Vol C Tables 4.2.6.8 and 6.1.1.4'
N N 0.0061 0.0033 'International Tables Vol C Tables 4.2.6.8 and 6.1.1.4'
Cl Cl 0.1484 0.1585 'International Tables Vol C Tables 4.2.6.8 and 6.1.1.4'
Ge Ge 0.1547 1.8001 'International Tables Vol C Tables 4.2.6.8 and 6.1.1.4'

loop_
_geom_angle_atom_site_label_1
_geom_angle_atom_site_label_2
_geom_angle_atom_site_label_3
_geom_angle
N2 Ge1 N1 76.39(7)
N2 Ge1 Cl1 94.88(5)
N1 Ge1 Cl1 85.86(5)
Cl2 Ge2 Cl4 97.25(3)
Cl2 Ge2 Cl3 94.74(4)
Cl4 Ge2 Cl3 94.31(3)
C5 N2 C1 121.13(18)
C5 N2 Ge1 124.54(15)
C1 N2 Ge1 113.19(13)
C3 N1 C2 120.73(19)
C3 N1 Ge1 127.28(15)
C2 N1 Ge1 111.86(14)
C11 N3 C7 118.7(2)
C12 N4 C16 118.5(2)
N3 C7 C8 121.6(2)
N3 C7 C5 114.36(18)
C8 C7 C5 124.01(19)
N2 C5 C7 116.96(17)
N2 C5 C6 123.1(2)
C7 C5 C6 120.0(2)
N4 C12 C13 122.2(2)
N4 C12 C3 116.23(18)
C13 C12 C3 121.6(2)
N1 C3 C12 117.5(2)
N1 C3 C4 123.6(2)
C12 C3 C4 118.9(2)
C9 C8 C7 119.2(2)
C9 C8 H8 120.4
C7 C8 H8 120.4
N3 C11 C10 122.1(2)
N3 C11 H11 119.0
C10 C11 H11 119.0
N2 C1 C2 109.00(18)
N2 C1 H1A 109.9
C2 C1 H1A 109.9
N2 C1 H1B 109.9
C2 C1 H1B 109.9
H1A C1 H1B 108.3
C8 C9 C10 119.4(2)
C8 C9 H9 120.3
C10 C9 H9 120.3
N1 C2 C1 108.48(19)
N1 C2 H2A 110.0
C1 C2 H2A 110.0
N1 C2 H2B 110.0
C1 C2 H2B 110.0
H2A C2 H2B 108.4
C14 C13 C12 118.9(3)
C14 C13 H13 120.6
C12 C13 H13 120.6
N4 C16 C15 122.6(3)
N4 C16 H16 118.7
C15 C16 H16 118.7
C9 C10 C11 119.0(2)
C9 C10 H10 120.5
C11 C10 H10 120.5
C5 C6 H6A 109.5
C5 C6 H6B 109.5
H6A C6 H6B 109.5
C5 C6 H6C 109.5
H6A C6 H6C 109.5
H6B C6 H6C 109.5
C14 C15 C16 118.5(2)
C14 C15 H15 120.8
C16 C15 H15 120.8
C3 C4 H4A 109.5
C3 C4 H4B 109.5
H4A C4 H4B 109.5
C3 C4 H4C 109.5
H4A C4 H4C 109.5
H4B C4 H4C 109.5
C15 C14 C13 119.3(2)
C15 C14 H14 120.3
C13 C14 H14 120.3

loop_
_geom_bond_atom_site_label_1
_geom_bond_atom_site_label_2
_geom_bond_distance
Ge1 N2 2.1764(16)
Ge1 N1 2.2327(19)
Ge1 Cl1 2.2754(9)
Ge2 Cl2 2.3001(10)
Ge2 Cl4 2.3257(10)
Ge2 Cl3 2.3386(10)
N2 C5 1.285(3)
N2 C1 1.460(3)
N1 C3 1.291(3)
N1 C2 1.472(3)
N3 C11 1.341(3)
N3 C7 1.350(2)
N4 C12 1.337(3)
N4 C16 1.342(3)
C7 C8 1.392(3)
C7 C5 1.484(3)
C5 C6 1.505(3)
C12 C13 1.396(3)
C12 C3 1.491(3)
C3 C4 1.499(3)
C8 C9 1.371(4)
C8 H8 0.9300
C11 C10 1.390(4)
C11 H11 0.9300
C1 C2 1.510(4)
C1 H1A 0.9700
C1 H1B 0.9700
C9 C10 1.377(4)
C9 H9 0.9300
C2 H2A 0.9700
C2 H2B 0.9700
C13 C14 1.387(4)
C13 H13 0.9300
C16 C15 1.397(4)
C16 H16 0.9300
C10 H10 0.9300
C6 H6A 0.9600
C6 H6B 0.9600
C6 H6C 0.9600
C15 C14 1.376(4)
C15 H15 0.9300
C4 H4A 0.9600
C4 H4B 0.9600
C4 H4C 0.9600
C14 H14 0.9300
